data_2222132
loop_
_publ_author_name
'Liang, Wen-Xian'
'Wang, Gang'
'Qu, Zhi-Rong'

_publ_section_title
;
 Oxonium 2-carboxy-3-(2-furyl)acrylate
;
_journal_coeditor_code RZ2321
_journal_issue 6
_journal_name_full 'Acta Crystallographica Section E'
_journal_page_first o1310
_journal_paper_doi 10.1107/S1600536809017760
_journal_volume 65
_journal_year 2009
_chemical_formula_iupac 'H3 O +, C8 H5 O5 -'
_chemical_formula_moiety 'H3 O +, C8 H5 O5 -'
_chemical_formula_sum 'C8 H8 O6'
_chemical_formula_weight 200.14
_chemical_name_systematic
;
Oxonium 2-carboxy-3-(2-furyl)acrylate
;
_space_group_IT_number 14
_symmetry_cell_setting monoclinic
_symmetry_space_group_name_Hall '-P 2ybc'
_symmetry_space_group_name_H-M 'P 1 21/c 1'
_atom_sites_solution_hydrogens geom
_atom_sites_solution_primary direct
_atom_sites_solution_secondary difmap
_audit_creation_method SHELXL-97
_cell_angle_alpha 90.00
_cell_angle_beta 99.13(3)
_cell_angle_gamma 90.00
_cell_formula_units_Z 4
_cell_length_a 13.664(3)
_cell_length_b 8.7518(18)
_cell_length_c 7.4664(15)
_cell_measurement_reflns_used 1406
_cell_measurement_temperature 293(2)
_cell_measurement_theta_max 27.44
_cell_measurement_theta_min 3.07
_cell_volume 881.6(3)
_computing_cell_refinement 'CrystalClear (Rigaku, 2005)'
_computing_data_collection 'CrystalClear (Rigaku, 2005)'
_computing_data_reduction 'CrystalClear (Rigaku, 2005)'
_computing_molecular_graphics 'SHELXTL/PC (Sheldrick, 2008)'
_computing_publication_material 'PRPKAPPA (Ferguson, 1999)'
_computing_structure_refinement 'SHELXL97 (Sheldrick, 2008)'
_computing_structure_solution 'SHELXS97 (Sheldrick, 2008)'
_diffrn_ambient_temperature 293(2)
_diffrn_detector_area_resol_mean 13.6612
_diffrn_measured_fraction_theta_full 0.999
_diffrn_measured_fraction_theta_max 0.999
_diffrn_measurement_device_type 'Rigaku SCXmini'
_diffrn_measurement_method 'CCD profile fitting'
_diffrn_radiation_monochromator graphite
_diffrn_radiation_source 'fine-focus sealed tube'
_diffrn_radiation_type MoK\a
_diffrn_radiation_wavelength 0.71073
_diffrn_reflns_av_R_equivalents 0.0304
_diffrn_reflns_av_sigmaI/netI 0.0223
_diffrn_reflns_limit_h_max 16
_diffrn_reflns_limit_h_min -16
_diffrn_reflns_limit_k_max 10
_diffrn_reflns_limit_k_min -10
_diffrn_reflns_limit_l_max 9
_diffrn_reflns_limit_l_min -9
_diffrn_reflns_number 7954
_diffrn_reflns_theta_full 25.99
_diffrn_reflns_theta_max 25.99
_diffrn_reflns_theta_min 3.02
_exptl_absorpt_coefficient_mu 0.132
_exptl_absorpt_correction_T_max 0.980
_exptl_absorpt_correction_T_min 0.935
_exptl_absorpt_correction_type multi-scan
_exptl_absorpt_process_details '(CrystalClear; Rigaku, 2005)'
_exptl_crystal_colour colourless
_exptl_crystal_density_diffrn 1.508
_exptl_crystal_density_method 'not measured'
_exptl_crystal_description prism
_exptl_crystal_F_000 416
_exptl_crystal_size_max 0.50
_exptl_crystal_size_mid 0.45
_exptl_crystal_size_min 0.15
_refine_diff_density_max 0.464
_refine_diff_density_min -0.745
_refine_ls_extinction_coef 0.0014(2)
_refine_ls_extinction_method 'SHELXL97 (Sheldrick, 2008)'
_refine_ls_goodness_of_fit_ref 1.062
_refine_ls_hydrogen_treatment constr
_refine_ls_matrix_type full
_refine_ls_number_parameters 128
_refine_ls_number_reflns 1727
_refine_ls_number_restraints 0
_refine_ls_restrained_S_all 1.062
_refine_ls_R_factor_all 0.0842
_refine_ls_R_factor_gt 0.0705
_refine_ls_shift/su_max 0.000
_refine_ls_shift/su_mean 0.000
_refine_ls_structure_factor_coef Fsqd
_refine_ls_weighting_details 'calc w=1/[\s^2^(Fo^2^)+(0.1228P)^2^+1.0867P] where P=(Fo^2^+2Fc^2^)/3'
_refine_ls_weighting_scheme calc
_refine_ls_wR_factor_gt 0.2084
_refine_ls_wR_factor_ref 0.2180
_reflns_number_gt 1406
_reflns_number_total 1727
_reflns_threshold_expression I>2\s(I)
_cod_data_source_file rz2321.cif
_cod_data_source_block I
_cod_original_cell_volume 881.5(3)
_cod_original_sg_symbol_H-M 'P 21/c'
_cod_database_code 2222132
_cod_database_fobs_code 2222132

loop_
_symmetry_equiv_pos_as_xyz
'x, y, z'
'-x, y+1/2, -z+1/2'
'-x, -y, -z'
'x, -y-1/2, z-1/2'

loop_
_atom_site_type_symbol
_atom_site_label
_atom_site_fract_x
_atom_site_fract_y
_atom_site_fract_z
_atom_site_U_iso_or_equiv
_atom_site_adp_type
_atom_site_calc_flag
_atom_site_refinement_flags
_atom_site_occupancy
_atom_site_disorder_assembly
_atom_site_disorder_group
C C1 0.6364(2) 0.3648(4) 0.3879(4) 0.0326(7) Uani d . 1 . .
C C2 0.6705(3) 0.2258(4) 0.3518(5) 0.0471(9) Uani d . 1 . .
H H2 0.7334 0.2021 0.3275 0.057 Uiso calc R 1 . .
C C3 0.5905(3) 0.1220(4) 0.3582(6) 0.0552(10) Uani d . 1 . .
H H3 0.5918 0.0168 0.3408 0.066 Uiso calc R 1 . .
C C4 0.5149(3) 0.2026(5) 0.3932(6) 0.0548(10) Uani d . 1 . .
H H4 0.4530 0.1626 0.4032 0.066 Uiso calc R 1 . .
C C5 0.6780(2) 0.5157(3) 0.4112(4) 0.0316(7) Uani d . 1 . .
H H5 0.6393 0.5894 0.4562 0.038 Uiso calc R 1 . .
C C6 0.7666(2) 0.5621(3) 0.3751(4) 0.0294(7) Uani d . 1 . .
C C7 0.8392(2) 0.4604(3) 0.3007(4) 0.0281(7) Uani d . 1 . .
C C8 0.8008(2) 0.7221(3) 0.4080(4) 0.0299(7) Uani d . 1 . .
O O1 0.53944(18) 0.3521(3) 0.4129(4) 0.0502(7) Uani d . 1 . .
O O2 0.73994(16) 0.8126(3) 0.4760(3) 0.0389(6) Uani d . 1 . .
H H2A 0.7694 0.8902 0.5153 0.058 Uiso calc R 1 . .
O O3 0.88184(17) 0.7637(3) 0.3750(3) 0.0436(7) Uani d . 1 . .
O O4 0.84296(16) 0.4683(2) 0.1332(3) 0.0354(6) Uani d . 1 . .
O O5 0.89313(18) 0.3763(3) 0.4078(3) 0.0431(6) Uani d . 1 . .
O O1W 0.9457(2) 0.4115(3) 0.7823(4) 0.0579(8) Uani d . 1 . .
H H1WC 0.9463 0.4130 0.8963 0.087 Uiso d R 1 . .
H H1WA 0.9797 0.3362 0.7549 0.087 Uiso d R 1 . .
H H1WB 0.9703 0.4941 0.7495 0.087 Uiso d R 1 . .

loop_
_atom_site_aniso_label
_atom_site_aniso_U_11
_atom_site_aniso_U_22
_atom_site_aniso_U_33
_atom_site_aniso_U_12
_atom_site_aniso_U_13
_atom_site_aniso_U_23
C1 0.0310(16) 0.0324(16) 0.0356(16) -0.0014(12) 0.0094(12) 0.0014(12)
C2 0.0446(19) 0.0367(19) 0.059(2) 0.0089(15) 0.0065(16) -0.0065(16)
C3 0.068(3) 0.0307(18) 0.064(2) -0.0096(18) 0.001(2) -0.0026(17)
C4 0.050(2) 0.048(2) 0.067(3) -0.0196(18) 0.0112(18) -0.0031(19)
C5 0.0362(17) 0.0269(15) 0.0333(15) 0.0027(12) 0.0106(12) -0.0005(12)
C6 0.0336(16) 0.0230(14) 0.0319(15) 0.0023(12) 0.0062(12) -0.0003(11)
C7 0.0301(15) 0.0205(13) 0.0344(16) -0.0016(11) 0.0074(12) 0.0002(11)
C8 0.0331(16) 0.0250(14) 0.0318(15) 0.0008(12) 0.0061(12) -0.0013(12)
O1 0.0416(14) 0.0451(15) 0.0675(17) -0.0090(11) 0.0199(12) -0.0047(12)
O2 0.0382(12) 0.0280(11) 0.0521(14) 0.0001(9) 0.0120(10) -0.0121(10)
O3 0.0409(13) 0.0333(12) 0.0602(16) -0.0059(10) 0.0195(11) -0.0077(11)
O4 0.0447(13) 0.0290(12) 0.0352(12) 0.0061(9) 0.0149(9) 0.0025(9)
O5 0.0481(14) 0.0401(13) 0.0397(12) 0.0148(11) 0.0030(10) 0.0027(10)
O1W 0.0586(17) 0.0583(17) 0.0589(17) -0.0026(14) 0.0162(13) 0.0010(13)

loop_
_atom_type_symbol
_atom_type_description
_atom_type_scat_dispersion_real
_atom_type_scat_dispersion_imag
_atom_type_scat_source
C C 0.0033 0.0016 'International Tables Vol C Tables 4.2.6.8 and 6.1.1.4'
H H 0.0000 0.0000 'International Tables Vol C Tables 4.2.6.8 and 6.1.1.4'
O O 0.0106 0.0060 'International Tables Vol C Tables 4.2.6.8 and 6.1.1.4'

loop_
_geom_angle_atom_site_label_1
_geom_angle_atom_site_label_2
_geom_angle_atom_site_label_3
_geom_angle_site_symmetry_1
_geom_angle_site_symmetry_3
_geom_angle
_geom_angle_publ_flag
C2 C1 O1 . . 109.0(3) ?
C2 C1 C5 . . 135.4(3) ?
O1 C1 C5 . . 115.5(3) ?
C1 C2 C3 . . 106.1(3) ?
C1 C2 H2 . . 126.9 ?
C3 C2 H2 . . 126.9 ?
C4 C3 C2 . . 107.2(3) ?
C4 C3 H3 . . 126.4 ?
C2 C3 H3 . . 126.4 ?
C3 C4 O1 . . 110.7(3) ?
C3 C4 H4 . . 124.7 ?
O1 C4 H4 . . 124.7 ?
C6 C5 C1 . . 127.2(3) ?
C6 C5 H5 . . 116.4 ?
C1 C5 H5 . . 116.4 ?
C5 C6 C8 . . 121.5(3) ?
C5 C6 C7 . . 124.3(3) ?
C8 C6 C7 . . 114.3(2) ?
O5 C7 O4 . . 123.9(3) ?
O5 C7 C6 . . 118.2(3) ?
O4 C7 C6 . . 117.8(3) ?
O3 C8 O2 . . 123.2(3) ?
O3 C8 C6 . . 121.1(3) ?
O2 C8 C6 . . 115.6(3) ?
C4 O1 C1 . . 107.0(3) ?
C8 O2 H2A . . 109.5 ?
H1WC O1W H1WA . . 109.5 ?
H1WC O1W H1WB . . 109.5 ?
H1WA O1W H1WB . . 109.5 ?

loop_
_geom_bond_atom_site_label_1
_geom_bond_atom_site_label_2
_geom_bond_site_symmetry_2
_geom_bond_distance
_geom_bond_publ_flag
C1 C2 . 1.345(5) ?
C1 O1 . 1.372(4) ?
C1 C5 . 1.437(4) ?
C2 C3 . 1.428(6) ?
C2 H2 . 0.9300 ?
C3 C4 . 1.311(6) ?
C3 H3 . 0.9300 ?
C4 O1 . 1.352(5) ?
C4 H4 . 0.9300 ?
C5 C6 . 1.344(4) ?
C5 H5 . 0.9300 ?
C6 C8 . 1.485(4) ?
C6 C7 . 1.503(4) ?
C7 O5 . 1.240(4) ?
C7 O4 . 1.262(4) ?
C8 O3 . 1.226(4) ?
C8 O2 . 1.308(4) ?
O2 H2A . 0.8200 ?
O1W H1WC . 0.8500 ?
O1W H1WA . 0.8500 ?
O1W H1WB . 0.8500 ?

loop_
_geom_hbond_atom_site_label_D
_geom_hbond_atom_site_label_H
_geom_hbond_atom_site_label_A
_geom_hbond_site_symmetry_A
_geom_hbond_distance_DH
_geom_hbond_distance_HA
_geom_hbond_distance_DA
_geom_hbond_angle_DHA
O1W H1WB O4 3_766 0.85 2.58 3.044(4) 115.2
O1W H1WA O3 3_766 0.85 2.42 3.188(4) 150.2
O1W H1WC O4 1_556 0.85 2.48 3.201(4) 143.2
O2 H2A O4 4_576 0.82 1.74 2.552(3) 168.7

loop_
_cod_related_entry_id
_cod_related_entry_database
_cod_related_entry_code
1 ChemSpider 30655796
